data_4033817
loop_
_publ_author_name
'Rocha, Mariana'
'Gil, Diego M.'
'Echeverr\'ia, Gustavo A'
'Piro, Oscar E.'
'Jios, Jorge L.'
'Ulic, Sonia E.'

_publ_section_title
;
 Enol-imino-Keto-enamine Tautomerism in a Diazepine Derivative: How
 Decisive Are the Intermolecular Interactions in the Equilibrium?
;
_journal_issue 17
_journal_name_full 'The Journal of organic chemistry'
_journal_page_first 11042
_journal_page_last 11053
_journal_paper_doi 10.1021/acs.joc.9b01533
_journal_volume 84
_journal_year 2019
_chemical_formula_sum 'C12 H11 F3 N2 O'
_chemical_formula_weight 256.23
_chemical_name_systematic 5-(2-hydroxyphenyl)-7-trifluoromethyl-2,3-dihydro-1H-1,4-diazepine
_space_group_crystal_system orthorhombic
_space_group_IT_number 60
_space_group_name_Hall '-P 2n 2ab'
_space_group_name_H-M_alt 'P b c n'
_atom_sites_solution_hydrogens difmap
_atom_sites_solution_primary dual
_atom_sites_solution_secondary difmap
_audit_creation_method SHELXL-2014/7
_cell_angle_alpha 90
_cell_angle_beta 90
_cell_angle_gamma 90
_cell_formula_units_Z 8
_cell_length_a 15.6241(5)
_cell_length_b 17.7725(7)
_cell_length_c 8.3960(5)
_cell_measurement_reflns_used 1645
_cell_measurement_temperature 293(2)
_cell_measurement_theta_max 25.8660
_cell_measurement_theta_min 3.7390
_cell_volume 2331.40(18)
_computing_cell_refinement 'CrysAlisPro 1.171.38.41 (Rigaku OD, 2015)'
_computing_data_collection 'CrysAlisPro 1.171.38.41 (Rigaku OD, 2015)'
_computing_data_reduction 'CrysAlisPro 1.171.38.41 (Rigaku OD, 2015)'
_computing_molecular_graphics 'ORTEP-3 (Farrugia, 1997)'
_computing_publication_material 'SHELXL-2014/7 (Sheldrick, 2014)'
_computing_structure_refinement 'SHELXL-2014/7 (Sheldrick, 2014)'
_computing_structure_solution 'SHELXT (Sheldrick, 2015)'
_diffrn_ambient_temperature 293(2)
_diffrn_detector 'CCD plate'
_diffrn_detector_area_resol_mean 16.0604
_diffrn_detector_type Eos
_diffrn_measured_fraction_theta_full 0.997
_diffrn_measured_fraction_theta_max 0.823
_diffrn_measurement_device 'four-circle diffractometer'
_diffrn_measurement_device_type 'Xcalibur, Eos, Gemini'
_diffrn_radiation_monochromator graphite
_diffrn_radiation_probe x-ray
_diffrn_radiation_type 'Mo K\a'
_diffrn_radiation_wavelength 0.71073
_diffrn_reflns_av_R_equivalents 0.0342
_diffrn_reflns_av_unetI/netI 0.0383
_diffrn_reflns_Laue_measured_fraction_full 0.997
_diffrn_reflns_Laue_measured_fraction_max 0.823
_diffrn_reflns_limit_h_max 19
_diffrn_reflns_limit_h_min -19
_diffrn_reflns_limit_k_max 21
_diffrn_reflns_limit_k_min -21
_diffrn_reflns_limit_l_max 11
_diffrn_reflns_limit_l_min -7
_diffrn_reflns_number 8087
_diffrn_reflns_point_group_measured_fraction_full 0.997
_diffrn_reflns_point_group_measured_fraction_max 0.823
_diffrn_reflns_theta_full 25.242
_diffrn_reflns_theta_max 29.082
_diffrn_reflns_theta_min 2.983
_diffrn_source 'fine-focus sealed X-ray tube'
_diffrn_source_type 'Enhance (Mo) X-ray Source'
_exptl_absorpt_coefficient_mu 0.127
_exptl_absorpt_correction_T_max 1.00000
_exptl_absorpt_correction_T_min 0.82297
_exptl_absorpt_correction_type multi-scan
_exptl_absorpt_process_details
;
CrysAlisPro 1.171.38.41 (Rigaku Oxford Diffraction, 2015)
Empirical absorption correction using spherical harmonics,
implemented in SCALE3 ABSPACK scaling algorithm.
;
_exptl_crystal_colour brown
_exptl_crystal_density_diffrn 1.460
_exptl_crystal_description fragment
_exptl_crystal_F_000 1056
_exptl_crystal_size_max 0.225
_exptl_crystal_size_mid 0.152
_exptl_crystal_size_min 0.131
_refine_diff_density_max 0.148
_refine_diff_density_min -0.162
_refine_diff_density_rms 0.033
_refine_ls_extinction_method none
_refine_ls_goodness_of_fit_ref 1.034
_refine_ls_hydrogen_treatment refall
_refine_ls_matrix_type full
_refine_ls_number_parameters 264
_refine_ls_number_reflns 2581
_refine_ls_number_restraints 73
_refine_ls_restrained_S_all 1.076
_refine_ls_R_factor_all 0.0929
_refine_ls_R_factor_gt 0.0496
_refine_ls_shift/su_max 0.040
_refine_ls_shift/su_mean 0.001
_refine_ls_structure_factor_coef Fsqd
_refine_ls_weighting_details 'w=1/[\s^2^(Fo^2^)+(0.0488P)^2^+0.2237P] where P=(Fo^2^+2Fc^2^)/3'
_refine_ls_weighting_scheme calc
_refine_ls_wR_factor_gt 0.1021
_refine_ls_wR_factor_ref 0.1219
_reflns_Friedel_coverage 0.000
_reflns_number_gt 1555
_reflns_number_total 2581
_reflns_threshold_expression 'I > 2\s(I)'
_cod_data_source_file jo9b01533_si_002.cif
_cod_data_source_block shelx
_cod_database_code 4033817
_shelx_shelxl_version_number 2014/7
_shelx_space_group_comment
;
The symmetry employed for this shelxl refinement is uniquely defined
by the following loop, which should always be used as a source of
symmetry information in preference to the above space-group names.
They are only intended as comments.
;
_shelx_estimated_absorpt_t_min 0.972
_shelx_estimated_absorpt_t_max 0.984
_oxdiff_exptl_absorpt_empirical_full_min 0.869
_oxdiff_exptl_absorpt_empirical_full_max 1.129
_oxdiff_exptl_absorpt_empirical_details
;
Empirical correction (ABSPACK) includes:
- Absorption correction using spherical harmonics
- Frame scaling
;

loop_
_space_group_symop_operation_xyz
'x, y, z'
'-x+1/2, -y+1/2, z+1/2'
'-x, y, -z+1/2'
'x+1/2, -y+1/2, -z'
'-x, -y, -z'
'x-1/2, y-1/2, -z-1/2'
'x, -y, z-1/2'
'-x-1/2, y-1/2, z'

loop_
_atom_site_label
_atom_site_type_symbol
_atom_site_fract_x
_atom_site_fract_y
_atom_site_fract_z
_atom_site_U_iso_or_equiv
_atom_site_adp_type
_atom_site_occupancy
_atom_site_site_symmetry_order
_atom_site_calc_flag
_atom_site_refinement_flags_posn
_atom_site_refinement_flags_occupancy
_atom_site_disorder_assembly
_atom_site_disorder_group
C1 C 0.24483(10) 0.40299(9) 0.4166(2) 0.0443(4) Uani 1 1 d . . . .
C2 C 0.26835(12) 0.47252(11) 0.3505(2) 0.0543(5) Uani 1 1 d . . . .
C3 C 0.20941(13) 0.52454(13) 0.3027(3) 0.0661(6) Uani 1 1 d . . . .
C4 C 0.12322(13) 0.50825(13) 0.3172(3) 0.0660(6) Uani 1 1 d . . . .
C5 C 0.09701(12) 0.44182(12) 0.3808(3) 0.0630(6) Uani 1 1 d . . . .
C6 C 0.15553(10) 0.38675(11) 0.4323(2) 0.0527(5) Uani 1 1 d . . . .
C7 C 0.30913(11) 0.34883(10) 0.4690(2) 0.0466(5) Uani 1 1 d . . . .
C8 C 0.33300(14) 0.22149(13) 0.5740(4) 0.0749(8) Uani 1 1 d . . . .
C9 C 0.40528(13) 0.20141(13) 0.4630(4) 0.0774(8) Uani 1 1 d . . . .
C10 C 0.46946(11) 0.32522(11) 0.4826(2) 0.0541(5) Uani 1 1 d . . . .
C11 C 0.39795(11) 0.36896(12) 0.4729(2) 0.0510(5) Uani 1 1 d . . . .
N1 N 0.28057(10) 0.28265(9) 0.5145(2) 0.0612(5) Uani 1 1 d . . . .
N2 N 0.47787(10) 0.25126(10) 0.4803(2) 0.0695(6) Uani 1 1 d . . . .
O1 O 0.12838(8) 0.32314(8) 0.4908(2) 0.0787(5) Uani 1 1 d . . . .
C12A C 0.55474(14) 0.36546(15) 0.4970(4) 0.0685(7) Uani 0.406(3) 1 d D P A 1
F1A F 0.6146(5) 0.3314(4) 0.4036(12) 0.0544(18) Uani 0.406(3) 1 d D P A 1
F2A F 0.5542(9) 0.4347(5) 0.4493(19) 0.079(4) Uani 0.406(3) 1 d D P A 1
F3A F 0.5884(11) 0.3656(12) 0.6388(11) 0.129(7) Uani 0.406(3) 1 d D P A 1
C12B C 0.55474(14) 0.36546(15) 0.4970(4) 0.0685(7) Uani 0.333(3) 1 d D P A 2
F1B F 0.6060(9) 0.3430(8) 0.3883(15) 0.143(8) Uani 0.333(3) 1 d D P A 2
F2B F 0.5496(10) 0.4373(5) 0.505(2) 0.207(13) Uani 0.333(3) 1 d D P A 2
F3B F 0.5894(10) 0.3443(8) 0.6355(13) 0.081(3) Uani 0.333(3) 1 d D P A 2
C12C C 0.55474(14) 0.36546(15) 0.4970(4) 0.0685(7) Uani 0.261(3) 1 d D P A 3
F1C F 0.5560(9) 0.4267(8) 0.404(2) 0.067(4) Uani 0.261(3) 1 d D P A 3
F2C F 0.5570(14) 0.3971(16) 0.6419(16) 0.182(13) Uani 0.261(3) 1 d D P A 3
F3C F 0.6257(7) 0.3336(7) 0.475(3) 0.183(13) Uani 0.261(3) 1 d D P A 3
H2 H 0.3285(12) 0.4824(10) 0.337(2) 0.056(5) Uiso 1 1 d . . . .
H11 H 0.4088(12) 0.4199(12) 0.467(2) 0.060(6) Uiso 1 1 d . . . .
H3 H 0.2270(12) 0.5701(13) 0.256(3) 0.075(6) Uiso 1 1 d . . . .
H9A H 0.4264(15) 0.1488(15) 0.486(3) 0.089(7) Uiso 1 1 d . . . .
H4 H 0.0813(12) 0.5453(12) 0.279(2) 0.075(6) Uiso 1 1 d . . . .
H2N H 0.5311(16) 0.2278(14) 0.493(3) 0.088(7) Uiso 1 1 d . . . .
H1N H 0.2171(17) 0.2798(14) 0.510(3) 0.092(7) Uiso 1 1 d . . . .
H8A H 0.2946(14) 0.1792(13) 0.584(3) 0.078(7) Uiso 1 1 d . . . .
H5 H 0.0363(13) 0.4297(12) 0.389(2) 0.077(6) Uiso 1 1 d . . . .
H8B H 0.3571(17) 0.2365(14) 0.682(3) 0.101(9) Uiso 1 1 d . . . .
H9B H 0.3797(17) 0.2029(14) 0.354(3) 0.101(9) Uiso 1 1 d . . . .

loop_
_atom_site_aniso_label
_atom_site_aniso_U_11
_atom_site_aniso_U_22
_atom_site_aniso_U_33
_atom_site_aniso_U_23
_atom_site_aniso_U_13
_atom_site_aniso_U_12
C1 0.0371(9) 0.0420(10) 0.0539(11) -0.0023(8) -0.0013(8) -0.0006(7)
C2 0.0422(10) 0.0551(12) 0.0656(14) 0.0082(10) -0.0006(9) -0.0005(8)
C3 0.0618(13) 0.0573(13) 0.0793(16) 0.0218(12) -0.0037(11) 0.0036(10)
C4 0.0524(12) 0.0629(14) 0.0826(16) 0.0057(12) -0.0136(11) 0.0129(10)
C5 0.0379(10) 0.0606(14) 0.0907(17) -0.0033(12) -0.0091(10) 0.0036(9)
C6 0.0361(9) 0.0493(11) 0.0726(14) -0.0044(10) -0.0043(9) -0.0020(8)
C7 0.0370(9) 0.0427(10) 0.0602(12) -0.0001(9) -0.0015(8) -0.0027(7)
C8 0.0479(12) 0.0520(13) 0.125(2) 0.0285(14) -0.0101(14) -0.0052(10)
C9 0.0460(12) 0.0461(13) 0.140(3) -0.0021(14) -0.0164(14) 0.0037(10)
C10 0.0378(9) 0.0520(11) 0.0725(14) 0.0057(10) -0.0054(8) -0.0020(8)
C11 0.0372(9) 0.0453(11) 0.0707(14) 0.0060(10) -0.0060(8) -0.0031(8)
N1 0.0354(9) 0.0470(9) 0.1013(14) 0.0140(9) -0.0027(8) -0.0030(6)
N2 0.0361(9) 0.0523(11) 0.1201(17) 0.0024(10) -0.0095(9) 0.0051(7)
O1 0.0348(7) 0.0584(9) 0.1429(16) 0.0178(9) -0.0014(8) -0.0087(6)
C12A 0.0433(13) 0.0692(16) 0.093(2) 0.0148(16) -0.0115(14) -0.0051(11)
F1A 0.020(2) 0.055(3) 0.088(6) 0.019(3) 0.011(3) 0.007(2)
F2A 0.042(4) 0.068(6) 0.126(10) -0.009(4) -0.011(4) -0.004(3)
F3A 0.072(9) 0.242(18) 0.074(7) 0.010(7) -0.018(5) -0.081(9)
C12B 0.0433(13) 0.0692(16) 0.093(2) 0.0148(16) -0.0115(14) -0.0051(11)
F1B 0.078(8) 0.240(17) 0.112(10) 0.027(8) 0.027(6) -0.027(8)
F2B 0.059(6) 0.029(4) 0.53(4) -0.013(10) -0.077(15) -0.005(4)
F3B 0.057(6) 0.088(4) 0.099(7) -0.005(4) -0.030(5) -0.009(4)
C12C 0.0433(13) 0.0692(16) 0.093(2) 0.0148(16) -0.0115(14) -0.0051(11)
F1C 0.065(5) 0.059(6) 0.076(7) 0.012(5) 0.018(4) -0.030(4)
F2C 0.124(16) 0.33(3) 0.095(9) 0.011(11) -0.018(7) -0.164(17)
F3C 0.045(5) 0.077(8) 0.43(4) 0.046(14) -0.059(11) 0.003(4)

loop_
_atom_type_symbol
_atom_type_description
_atom_type_scat_dispersion_real
_atom_type_scat_dispersion_imag
_atom_type_scat_source
C C 0.0033 0.0016 'International Tables Vol C Tables 4.2.6.8 and 6.1.1.4'
H H 0.0000 0.0000 'International Tables Vol C Tables 4.2.6.8 and 6.1.1.4'
N N 0.0061 0.0033 'International Tables Vol C Tables 4.2.6.8 and 6.1.1.4'
O O 0.0106 0.0060 'International Tables Vol C Tables 4.2.6.8 and 6.1.1.4'
F F 0.0171 0.0103 'International Tables Vol C Tables 4.2.6.8 and 6.1.1.4'

loop_
_geom_angle_atom_site_label_1
_geom_angle_atom_site_label_2
_geom_angle_atom_site_label_3
_geom_angle
C2 C1 C6 118.00(16)
C2 C1 C7 121.32(15)
C6 C1 C7 120.68(16)
C3 C2 C1 122.41(18)
C2 C3 C4 119.3(2)
C5 C4 C3 120.66(19)
C4 C5 C6 121.95(18)
O1 C6 C5 120.50(16)
O1 C6 C1 121.81(16)
C5 C6 C1 117.69(18)
N1 C7 C11 123.05(17)
N1 C7 C1 116.36(15)
C11 C7 C1 120.57(16)
N1 C8 C9 112.8(2)
N2 C9 C8 112.3(2)
N2 C10 C11 130.38(17)
N2 C10 C12C 112.51(17)
C11 C10 C12C 117.11(19)
N2 C10 C12A 112.51(17)
C11 C10 C12A 117.11(19)
N2 C10 C12B 112.51(17)
C11 C10 C12B 117.11(19)
C10 C11 C7 130.72(19)
C7 N1 C8 125.38(17)
C10 N2 C9 122.19(17)
F2A C12A F3A 106.5(9)
F2A C12A F1A 104.4(7)
F3A C12A F1A 104.5(7)
F2A C12A C10 114.7(7)
F3A C12A C10 115.4(9)
F1A C12A C10 110.4(4)
F1B C12B F2B 112.7(9)
F1B C12B F3B 106.2(7)
F2B C12B F3B 105.2(9)
F1B C12B C10 110.3(7)
F2B C12B C10 114.8(7)
F3B C12B C10 107.0(8)
F3C C12C F2C 107.2(9)
F3C C12C F1C 105.5(9)
F2C C12C F1C 100.9(10)
F3C C12C C10 123.4(7)
F2C C12C C10 107.0(10)
F1C C12C C10 110.5(7)

loop_
_geom_bond_atom_site_label_1
_geom_bond_atom_site_label_2
_geom_bond_distance
C1 C2 1.403(2)
C1 C6 1.431(2)
C1 C7 1.459(2)
C2 C3 1.365(3)
C3 C4 1.383(3)
C4 C5 1.359(3)
C5 C6 1.408(3)
C6 O1 1.304(2)
C7 N1 1.315(2)
C7 C11 1.433(2)
C8 N1 1.450(3)
C8 C9 1.507(4)
C9 N2 1.447(3)
C10 N2 1.321(3)
C10 C11 1.364(3)
C10 C12C 1.517(3)
C10 C12A 1.517(3)
C10 C12B 1.517(3)
C12A F2A 1.295(9)
C12A F3A 1.302(10)
C12A F1A 1.362(6)
C12B F1B 1.278(9)
C12B F2B 1.282(9)
C12B F3B 1.337(9)
C12C F3C 1.258(10)
C12C F2C 1.341(12)
C12C F1C 1.341(10)

loop_
_geom_hbond_atom_site_label_D
_geom_hbond_atom_site_label_H
_geom_hbond_atom_site_label_A
_geom_hbond_distance_DH
_geom_hbond_distance_HA
_geom_hbond_distance_DA
_geom_hbond_angle_DHA
_geom_hbond_site_symmetry_A
C11 H11 F2B 0.92(2) 2.63(2) 3.544(10) 170.8(16) 5_666
N2 H2N O1 0.94(3) 1.77(3) 2.709(2) 175(2) 4_556
N1 H1N O1 0.99(3) 1.59(3) 2.492(2) 148(2) .
N1 H1N F3C 0.99(3) 2.47(3) 3.182(10) 127.9(19) 4_456
C8 H8B F3B 1.01(3) 2.59(3) 3.490(11) 147.2(19) 3_656
